data_7711995
loop_
_publ_author_name
'Pramanik, Kuheli'
'Jagli&#x10d;i&#x107;, Zvonko'
'Herchel, Radovan'
'Brand&#xe3;o, Paula'
'Jana, Narayan Ch'
'Panja, Anangamohan'

_publ_section_title
;
 Combined experimental and theoretical studies on a series of mononuclear
 Ln<sup>III</sup> single-molecule magnets: dramatic influence of remote
 substitution on the magnetic dynamics in Dy analogues.
;
_journal_issue 5
_journal_name_full 'Dalton transactions (Cambridge, England : 2003)'
_journal_page_first 1241
_journal_page_last 1256
_journal_paper_doi 10.1039/d2dt03354b
_journal_volume 52
_journal_year 2023
_chemical_formula_sum 'C30 H32 Er N5 O16'
_chemical_formula_weight 885.86
_space_group_crystal_system triclinic
_space_group_IT_number 2
_space_group_name_Hall '-P 1'
_space_group_name_H-M_alt 'P -1'
_atom_sites_solution_hydrogens mixed
_audit_creation_method SHELXL-2018/3
_audit_update_record
;
2022-10-17 deposited with the CCDC.	2022-12-21 downloaded from the CCDC.
;
_cell_angle_alpha 89.120(4)
_cell_angle_beta 78.070(4)
_cell_angle_gamma 76.718(4)
_cell_formula_units_Z 2
_cell_length_a 10.3019(13)
_cell_length_b 11.8026(16)
_cell_length_c 14.448(2)
_cell_measurement_reflns_used 543
_cell_measurement_temperature 150(2)
_cell_measurement_theta_max 25.12
_cell_measurement_theta_min 2.98
_cell_volume 1671.8(4)
_computing_cell_refinement 'Bruker Smart'
_computing_data_collection 'Bruker Smart'
_computing_data_reduction 'Bruker Saint'
_computing_molecular_graphics 'Mercury (Macrae et al 2008)'
_computing_publication_material 'SHELXL-2016/4 (Sheldrick, 2016)'
_computing_structure_refinement 'SHELXL-2018/3 (Sheldrick, 2018)'
_computing_structure_solution 'SHELXT 2014/5 (Sheldrick, 2014)'
_diffrn_ambient_temperature 150(2)
_diffrn_measured_fraction_theta_full 1.000
_diffrn_measured_fraction_theta_max 0.996
_diffrn_measurement_device_type CCD
_diffrn_measurement_method 'omega and phi scans'
_diffrn_radiation_type MoK\a
_diffrn_radiation_wavelength 0.71073
_diffrn_reflns_av_R_equivalents 0.0688
_diffrn_reflns_av_unetI/netI 0.0752
_diffrn_reflns_Laue_measured_fraction_full 1.000
_diffrn_reflns_Laue_measured_fraction_max 0.996
_diffrn_reflns_limit_h_max 12
_diffrn_reflns_limit_h_min -12
_diffrn_reflns_limit_k_max 14
_diffrn_reflns_limit_k_min -14
_diffrn_reflns_limit_l_max 18
_diffrn_reflns_limit_l_min -18
_diffrn_reflns_number 26596
_diffrn_reflns_point_group_measured_fraction_full 1.000
_diffrn_reflns_point_group_measured_fraction_max 0.996
_diffrn_reflns_theta_full 25.242
_diffrn_reflns_theta_max 26.452
_diffrn_reflns_theta_min 1.441
_diffrn_source 'fine-focus sealed tube'
_exptl_absorpt_coefficient_mu 2.594
_exptl_absorpt_correction_T_max 0.7454
_exptl_absorpt_correction_T_min 0.6400
_exptl_absorpt_correction_type multi-scan
_exptl_crystal_colour bronze
_exptl_crystal_density_diffrn 1.760
_exptl_crystal_description plate
_exptl_crystal_F_000 886
_exptl_crystal_size_max 0.200
_exptl_crystal_size_mid 0.080
_exptl_crystal_size_min 0.030
_refine_diff_density_max 1.300
_refine_diff_density_min -0.974
_refine_diff_density_rms 0.140
_refine_ls_extinction_method none
_refine_ls_goodness_of_fit_ref 0.998
_refine_ls_hydrogen_treatment mixed
_refine_ls_matrix_type full
_refine_ls_number_parameters 497
_refine_ls_number_reflns 6854
_refine_ls_number_restraints 0
_refine_ls_restrained_S_all 0.998
_refine_ls_R_factor_all 0.0525
_refine_ls_R_factor_gt 0.0384
_refine_ls_shift/su_max 0.001
_refine_ls_shift/su_mean 0.000
_refine_ls_structure_factor_coef Fsqd
_refine_ls_weighting_details 'w=1/[\s^2^(Fo^2^)+(0.0313P)^2^] where P=(Fo^2^+2Fc^2^)/3'
_refine_ls_weighting_scheme calc
_refine_ls_wR_factor_gt 0.0714
_refine_ls_wR_factor_ref 0.0768
_reflns_Friedel_coverage 0.000
_reflns_number_gt 5692
_reflns_number_total 6854
_reflns_threshold_expression 'I > 2\s(I)'
_cod_data_source_file d2dt03354b2.cif
_cod_data_source_block f_CCDC4
_cod_depositor_comments 'Adding full bibliography for 7711991--7711996.cif.'
_cod_database_code 7711995
_shelx_shelxl_version_number 2018/3
_shelx_space_group_comment
;
The symmetry employed for this shelxl refinement is uniquely defined
by the following loop, which should always be used as a source of
symmetry information in preference to the above space-group names.
They are only intended as comments.
;
_shelx_estimated_absorpt_t_min 0.625
_shelx_estimated_absorpt_t_max 0.926

loop_
_space_group_symop_operation_xyz
'x, y, z'
'-x, -y, -z'

loop_
_atom_site_label
_atom_site_type_symbol
_atom_site_fract_x
_atom_site_fract_y
_atom_site_fract_z
_atom_site_U_iso_or_equiv
_atom_site_adp_type
_atom_site_occupancy
_atom_site_site_symmetry_order
_atom_site_calc_flag
_atom_site_refinement_flags_posn
_atom_site_refinement_flags_adp
_atom_site_refinement_flags_occupancy
_atom_site_disorder_assembly
_atom_site_disorder_group
Er Er 0.49547(2) 0.72093(2) 0.23934(2) 0.01620(7) Uani 1 1 d . . . . .
O4 O 0.5709(3) 0.5942(2) 0.3458(2) 0.0157(7) Uani 1 1 d . . . . .
O5 O 0.4359(3) 0.5267(2) 0.2284(2) 0.0209(7) Uani 1 1 d . . . . .
O6 O 0.7649(3) 0.7502(3) 0.4415(3) 0.0248(8) Uani 1 1 d . . . . .
O1 O 0.4411(3) 0.9068(2) 0.1902(2) 0.0183(7) Uani 1 1 d . . . . .
O2 O 0.6974(3) 0.8051(2) 0.1856(2) 0.0197(7) Uani 1 1 d . . . . .
O3 O 0.0701(3) 0.9970(3) 0.2608(3) 0.0267(8) Uani 1 1 d . . . . .
O7 O 0.6953(3) 0.5731(3) 0.1553(2) 0.0223(7) Uani 1 1 d . . . . .
O8 O 0.5643(3) 0.6783(3) 0.0712(2) 0.0240(8) Uani 1 1 d . . . . .
O9 O 0.7516(3) 0.5571(3) 0.0011(3) 0.0349(9) Uani 1 1 d . . . . .
O10 O 0.2763(3) 0.7382(3) 0.3395(2) 0.0257(8) Uani 1 1 d . . . . .
O11 O 0.2843(3) 0.7423(3) 0.1886(2) 0.0245(8) Uani 1 1 d . . . . .
O12 O 0.0940(3) 0.7336(3) 0.2856(3) 0.0360(10) Uani 1 1 d . . . . .
O13 O 0.5052(4) 0.8339(3) 0.3696(3) 0.0222(8) Uani 1 1 d . . . . .
N1 N 0.7221(4) 0.5393(3) 0.4731(3) 0.0165(9) Uani 1 1 d . . . . .
N2 N 0.2569(3) 1.0920(3) 0.1550(3) 0.0166(9) Uani 1 1 d . . . . .
N3 N 0.6740(4) 0.6006(3) 0.0742(3) 0.0229(9) Uani 1 1 d . . . . .
N4 N 0.2128(4) 0.7389(3) 0.2717(3) 0.0257(10) Uani 1 1 d . . . . .
C1 C 0.5596(4) 0.4849(3) 0.3485(3) 0.0148(10) Uani 1 1 d . . . . .
C2 C 0.4857(4) 0.4437(4) 0.2894(3) 0.0156(10) Uani 1 1 d . . . . .
C3 C 0.4681(4) 0.3319(4) 0.2938(3) 0.0182(10) Uani 1 1 d . . . . .
H3 H 0.417345 0.307184 0.253354 0.022 Uiso 1 1 calc R U . . .
C4 C 0.5244(4) 0.2527(4) 0.3577(3) 0.0172(10) Uani 1 1 d . . . . .
C5 C 0.5958(4) 0.2905(4) 0.4145(3) 0.0170(10) Uani 1 1 d . . . . .
H5 H 0.634084 0.238061 0.457598 0.020 Uiso 1 1 calc R U . . .
C6 C 0.6158(4) 0.4053(3) 0.4123(3) 0.0151(10) Uani 1 1 d . . . . .
C7 C 0.5045(5) 0.1292(4) 0.3570(4) 0.0246(11) Uani 1 1 d . . . . .
H7A H 0.563209 0.086299 0.300297 0.037 Uiso 1 1 calc R U . . .
H7B H 0.408969 0.131288 0.356697 0.037 Uiso 1 1 calc R U . . .
H7C H 0.528613 0.090274 0.413571 0.037 Uiso 1 1 calc R U . . .
C8 C 0.3842(5) 0.4834(4) 0.1537(3) 0.0254(11) Uani 1 1 d . . . . .
H8A H 0.451998 0.416351 0.120830 0.038 Uiso 1 1 calc R U . . .
H8B H 0.365910 0.544996 0.108588 0.038 Uiso 1 1 calc R U . . .
H8C H 0.299583 0.459662 0.180882 0.038 Uiso 1 1 calc R U . . .
C9 C 0.6969(4) 0.4361(4) 0.4712(3) 0.0163(10) Uani 1 1 d . . . . .
H9 H 0.734793 0.378991 0.511268 0.020 Uiso 1 1 calc R U . . .
C10 C 0.8035(4) 0.5794(3) 0.5277(3) 0.0154(10) Uani 1 1 d . . . . .
C11 C 0.8250(4) 0.6907(4) 0.5089(3) 0.0185(10) Uani 1 1 d . . . . .
C12 C 0.9064(4) 0.7335(4) 0.5585(4) 0.0249(11) Uani 1 1 d . . . . .
H12 H 0.923355 0.808635 0.546107 0.030 Uiso 1 1 calc R U . . .
C13 C 0.9628(4) 0.6668(4) 0.6259(4) 0.0259(12) Uani 1 1 d . . . . .
H13 H 1.018601 0.696500 0.659501 0.031 Uiso 1 1 calc R U . . .
C14 C 0.9392(4) 0.5574(4) 0.6454(4) 0.0239(11) Uani 1 1 d . . . . .
H14 H 0.977060 0.513123 0.692895 0.029 Uiso 1 1 calc R U . . .
C15 C 0.8601(4) 0.5124(4) 0.5954(3) 0.0204(11) Uani 1 1 d . . . . .
H15 H 0.844885 0.436598 0.607396 0.025 Uiso 1 1 calc R U . . .
C16 C 0.5334(4) 0.9590(4) 0.1449(3) 0.0154(10) Uani 1 1 d . . . . .
C17 C 0.6739(4) 0.9087(3) 0.1381(3) 0.0156(10) Uani 1 1 d . . . . .
C18 C 0.7723(4) 0.9603(4) 0.0896(3) 0.0194(10) Uani 1 1 d . . . . .
H18 H 0.865553 0.923930 0.086480 0.023 Uiso 1 1 calc R U . . .
C19 C 0.7385(4) 1.0669(4) 0.0438(3) 0.0176(10) Uani 1 1 d . . . . .
C20 C 0.6040(4) 1.1189(4) 0.0515(3) 0.0177(10) Uani 1 1 d . . . . .
H20 H 0.579487 1.191092 0.022329 0.021 Uiso 1 1 calc R U . . .
C21 C 0.4998(4) 1.0678(4) 0.1021(3) 0.0167(10) Uani 1 1 d . . . . .
C22 C 0.8498(4) 1.1182(4) -0.0118(3) 0.0249(11) Uani 1 1 d . . . . .
H22A H 0.892626 1.071352 -0.070213 0.037 Uiso 1 1 calc R U . . .
H22B H 0.918384 1.118717 0.026031 0.037 Uiso 1 1 calc R U . . .
H22C H 0.811084 1.198198 -0.027721 0.037 Uiso 1 1 calc R U . . .
C23 C 0.8340(4) 0.7608(4) 0.1996(4) 0.0288(12) Uani 1 1 d . . . . .
H23A H 0.895182 0.734701 0.138487 0.043 Uiso 1 1 calc R U . . .
H23B H 0.835514 0.695087 0.241935 0.043 Uiso 1 1 calc R U . . .
H23C H 0.864255 0.822506 0.227831 0.043 Uiso 1 1 calc R U . . .
C24 C 0.3618(4) 1.1282(4) 0.1088(3) 0.0161(10) Uani 1 1 d . . . . .
H24 H 0.344721 1.199867 0.077520 0.019 Uiso 1 1 calc R U . . .
C25 C 0.1182(4) 1.1515(3) 0.1646(3) 0.0167(10) Uani 1 1 d . . . . .
C26 C 0.0218(4) 1.0993(4) 0.2223(3) 0.0183(10) Uani 1 1 d . . . . .
C27 C -0.1166(4) 1.1548(4) 0.2348(3) 0.0204(11) Uani 1 1 d . . . . .
H27 H -0.183916 1.119392 0.270657 0.024 Uiso 1 1 calc R U . . .
C28 C -0.1552(4) 1.2608(4) 0.1950(4) 0.0248(11) Uani 1 1 d . . . . .
H28 H -0.249012 1.299194 0.205939 0.030 Uiso 1 1 calc R U . . .
C29 C -0.0595(5) 1.3128(4) 0.1391(4) 0.0271(12) Uani 1 1 d . . . . .
H29 H -0.087550 1.385500 0.111530 0.032 Uiso 1 1 calc R U . . .
C30 C 0.0769(4) 1.2573(4) 0.1243(3) 0.0225(11) Uani 1 1 d . . . . .
H30 H 0.143047 1.292025 0.086104 0.027 Uiso 1 1 calc R U . . .
H6A H 0.793(6) 0.808(5) 0.424(5) 0.08(2) Uiso 1 1 d . . . . .
H3A H 0.011(5) 0.981(4) 0.300(3) 0.026(15) Uiso 1 1 d . . . . .
H13A H 0.562(6) 0.807(5) 0.405(5) 0.07(2) Uiso 1 1 d . . . . .
H13B H 0.444(6) 0.877(5) 0.393(5) 0.07(3) Uiso 1 1 d . . . . .
H1 H 0.689(5) 0.588(4) 0.426(4) 0.047(17) Uiso 1 1 d . . . . .
H2 H 0.276(5) 1.028(4) 0.181(4) 0.046(18) Uiso 1 1 d . . . . .
N100 N 0.8147(4) 1.0203(3) 0.4602(3) 0.0245(10) Uani 1 1 d . . . . .
O101 O 0.8649(3) 1.1046(3) 0.4613(3) 0.0331(9) Uani 1 1 d . . . . .
O102 O 0.7122(3) 1.0084(3) 0.5199(3) 0.0341(9) Uani 1 1 d . . . . .
O103 O 0.8653(3) 0.9403(2) 0.3949(2) 0.0257(8) Uani 1 1 d . . . . .

loop_
_atom_site_aniso_label
_atom_site_aniso_U_11
_atom_site_aniso_U_22
_atom_site_aniso_U_33
_atom_site_aniso_U_23
_atom_site_aniso_U_13
_atom_site_aniso_U_12
Er 0.01611(11) 0.01376(10) 0.01884(13) 0.00541(8) -0.00693(8) -0.00107(7)
O4 0.0200(16) 0.0093(14) 0.0197(19) 0.0022(13) -0.0089(14) -0.0030(12)
O5 0.0268(18) 0.0191(16) 0.021(2) 0.0034(14) -0.0160(15) -0.0031(13)
O6 0.0279(19) 0.0152(17) 0.036(2) 0.0078(16) -0.0158(16) -0.0063(15)
O1 0.0145(16) 0.0154(15) 0.024(2) 0.0099(14) -0.0048(14) -0.0013(12)
O2 0.0118(15) 0.0189(16) 0.027(2) 0.0099(14) -0.0063(14) 0.0001(12)
O3 0.0169(18) 0.0187(17) 0.039(2) 0.0088(16) 0.0026(17) -0.0010(14)
O7 0.0247(18) 0.0232(17) 0.016(2) 0.0040(15) -0.0051(15) 0.0023(14)
O8 0.0250(18) 0.0214(17) 0.026(2) 0.0074(15) -0.0123(15) 0.0004(14)
O9 0.032(2) 0.040(2) 0.026(2) -0.0070(18) 0.0035(17) -0.0037(16)
O10 0.0212(18) 0.0307(19) 0.026(2) 0.0042(16) -0.0074(16) -0.0058(14)
O11 0.0229(18) 0.0248(17) 0.029(2) 0.0126(16) -0.0142(16) -0.0049(14)
O12 0.0136(18) 0.034(2) 0.065(3) 0.0166(19) -0.0136(17) -0.0097(15)
O13 0.026(2) 0.0175(18) 0.024(2) 0.0053(16) -0.0109(18) -0.0013(16)
N1 0.018(2) 0.0134(18) 0.019(2) 0.0050(17) -0.0057(17) -0.0053(15)
N2 0.0136(19) 0.0133(19) 0.022(2) 0.0064(17) -0.0073(17) 0.0008(15)
N3 0.023(2) 0.020(2) 0.027(3) 0.002(2) -0.005(2) -0.0098(17)
N4 0.024(2) 0.0124(19) 0.041(3) 0.0087(19) -0.011(2) -0.0023(17)
C1 0.014(2) 0.013(2) 0.015(3) 0.0032(19) -0.0002(19) -0.0019(17)
C2 0.010(2) 0.018(2) 0.017(3) 0.002(2) -0.0025(19) 0.0000(17)
C3 0.015(2) 0.023(2) 0.016(3) -0.003(2) -0.0017(19) -0.0064(18)
C4 0.013(2) 0.017(2) 0.019(3) 0.005(2) 0.0008(19) -0.0037(18)
C5 0.018(2) 0.016(2) 0.015(3) 0.0045(19) -0.0027(19) -0.0012(18)
C6 0.014(2) 0.016(2) 0.014(3) 0.0062(19) -0.0037(19) -0.0018(17)
C7 0.028(3) 0.021(2) 0.027(3) 0.004(2) -0.008(2) -0.008(2)
C8 0.037(3) 0.019(2) 0.026(3) 0.003(2) -0.019(2) -0.007(2)
C9 0.012(2) 0.016(2) 0.018(3) 0.0066(19) -0.0027(19) 0.0008(17)
C10 0.007(2) 0.016(2) 0.022(3) -0.003(2) -0.0030(19) 0.0010(17)
C11 0.016(2) 0.017(2) 0.022(3) 0.002(2) -0.005(2) -0.0010(18)
C12 0.026(3) 0.021(2) 0.031(3) 0.000(2) -0.014(2) -0.005(2)
C13 0.020(3) 0.031(3) 0.029(3) -0.008(2) -0.010(2) -0.005(2)
C14 0.016(2) 0.029(3) 0.024(3) 0.002(2) -0.009(2) 0.003(2)
C15 0.022(2) 0.020(2) 0.020(3) 0.005(2) -0.003(2) -0.0063(19)
C16 0.013(2) 0.019(2) 0.015(3) 0.0017(19) -0.0062(19) -0.0019(18)
C17 0.016(2) 0.015(2) 0.016(3) 0.0052(19) -0.0086(19) 0.0012(17)
C18 0.014(2) 0.022(2) 0.022(3) 0.001(2) -0.007(2) 0.0001(18)
C19 0.016(2) 0.017(2) 0.019(3) 0.002(2) -0.003(2) -0.0039(18)
C20 0.018(2) 0.021(2) 0.015(3) 0.005(2) -0.0050(19) -0.0044(18)
C21 0.014(2) 0.019(2) 0.017(3) 0.003(2) -0.0057(19) -0.0022(18)
C22 0.020(3) 0.029(3) 0.024(3) 0.005(2) -0.001(2) -0.006(2)
C23 0.015(2) 0.033(3) 0.038(4) 0.013(2) -0.010(2) -0.001(2)
C24 0.017(2) 0.014(2) 0.017(3) 0.0070(19) -0.007(2) -0.0002(18)
C25 0.014(2) 0.015(2) 0.021(3) 0.000(2) -0.0063(19) 0.0000(17)
C26 0.017(2) 0.014(2) 0.022(3) -0.001(2) -0.002(2) -0.0011(18)
C27 0.019(2) 0.022(2) 0.020(3) -0.003(2) -0.002(2) -0.0067(19)
C28 0.013(2) 0.029(3) 0.029(3) -0.003(2) -0.007(2) 0.004(2)
C29 0.025(3) 0.021(2) 0.032(3) 0.003(2) -0.008(2) 0.002(2)
C30 0.018(2) 0.023(2) 0.025(3) 0.010(2) -0.005(2) -0.0019(19)
N100 0.023(2) 0.017(2) 0.030(3) 0.0039(19) -0.0068(19) 0.0025(17)
O101 0.035(2) 0.0203(17) 0.050(3) -0.0002(17) -0.0137(18) -0.0120(15)
O102 0.029(2) 0.0277(19) 0.037(2) 0.0031(17) 0.0116(17) -0.0046(15)
O103 0.0284(19) 0.0156(16) 0.029(2) -0.0016(15) 0.0025(16) -0.0038(14)

loop_
_atom_type_symbol
_atom_type_description
_atom_type_scat_dispersion_real
_atom_type_scat_dispersion_imag
_atom_type_scat_source
C C 0.0033 0.0016 'International Tables Vol C Tables 4.2.6.8 and 6.1.1.4'
H H 0.0000 0.0000 'International Tables Vol C Tables 4.2.6.8 and 6.1.1.4'
N N 0.0061 0.0033 'International Tables Vol C Tables 4.2.6.8 and 6.1.1.4'
O O 0.0106 0.0060 'International Tables Vol C Tables 4.2.6.8 and 6.1.1.4'
Er Er -0.2586 4.9576 'International Tables Vol C Tables 4.2.6.8 and 6.1.1.4'

loop_
_geom_angle_atom_site_label_1
_geom_angle_atom_site_label_2
_geom_angle_atom_site_label_3
_geom_angle
_geom_angle_site_symmetry_1
_geom_angle_site_symmetry_3
_geom_angle_publ_flag
O4 Er O1 149.94(10) . . ?
O4 Er O13 73.55(11) . . ?
O1 Er O13 76.76(12) . . ?
O4 Er O10 85.06(11) . . ?
O1 Er O10 92.85(10) . . ?
O13 Er O10 76.95(12) . . ?
O4 Er O11 126.18(10) . . ?
O1 Er O11 73.58(10) . . ?
O13 Er O11 119.67(13) . . ?
O10 Er O11 53.88(11) . . ?
O4 Er O8 122.02(10) . . ?
O1 Er O8 82.18(10) . . ?
O13 Er O8 147.74(11) . . ?
O10 Er O8 128.74(11) . . ?
O11 Er O8 76.14(11) . . ?
O4 Er O7 71.56(10) . . ?
O1 Er O7 122.62(10) . . ?
O13 Er O7 122.27(13) . . ?
O10 Er O7 141.46(10) . . ?
O11 Er O7 118.02(11) . . ?
O8 Er O7 52.61(10) . . ?
O4 Er O2 100.49(10) . . ?
O1 Er O2 66.76(9) . . ?
O13 Er O2 74.78(11) . . ?
O10 Er O2 148.19(10) . . ?
O11 Er O2 133.03(10) . . ?
O8 Er O2 74.55(10) . . ?
O7 Er O2 68.28(9) . . ?
O4 Er O5 66.85(10) . . ?
O1 Er O5 140.98(10) . . ?
O13 Er O5 131.95(11) . . ?
O10 Er O5 73.67(10) . . ?
O11 Er O5 68.91(10) . . ?
O8 Er O5 78.90(10) . . ?
O7 Er O5 69.13(10) . . ?
O2 Er O5 137.39(9) . . ?
O4 Er N4 105.36(11) . . ?
O1 Er N4 84.11(10) . . ?
O13 Er N4 99.79(13) . . ?
O10 Er N4 27.06(11) . . ?
O11 Er N4 26.92(11) . . ?
O8 Er N4 102.07(12) . . ?
O7 Er N4 133.02(10) . . ?
O2 Er N4 150.86(10) . . ?
O5 Er N4 67.16(10) . . ?
O4 Er N3 96.91(11) . . ?
O1 Er N3 102.44(11) . . ?
O13 Er N3 139.10(12) . . ?
O10 Er N3 143.03(10) . . ?
O11 Er N3 98.35(11) . . ?
O8 Er N3 26.62(10) . . ?
O7 Er N3 26.04(10) . . ?
O2 Er N3 67.93(10) . . ?
O5 Er N3 73.35(10) . . ?
N4 Er N3 120.97(12) . . ?
C1 O4 Er 123.5(3) . . ?
C2 O5 C8 115.6(3) . . ?
C2 O5 Er 115.4(2) . . ?
C8 O5 Er 127.4(3) . . ?
C11 O6 H6A 114(5) . . ?
C16 O1 Er 122.3(3) . . ?
C17 O2 C23 116.6(3) . . ?
C17 O2 Er 115.6(2) . . ?
C23 O2 Er 127.8(3) . . ?
C26 O3 H3A 110(4) . . ?
N3 O7 Er 94.2(2) . . ?
N3 O8 Er 96.5(3) . . ?
N4 O10 Er 95.3(3) . . ?
N4 O11 Er 95.0(3) . . ?
Er O13 H13A 120(4) . . ?
Er O13 H13B 120(5) . . ?
H13A O13 H13B 115(7) . . ?
C9 N1 C10 128.0(4) . . ?
C9 N1 H1 113(3) . . ?
C10 N1 H1 119(3) . . ?
C24 N2 C25 125.7(4) . . ?
C24 N2 H2 115(3) . . ?
C25 N2 H2 119(3) . . ?
O9 N3 O7 123.0(4) . . ?
O9 N3 O8 120.5(4) . . ?
O7 N3 O8 116.5(4) . . ?
O9 N3 Er 175.2(3) . . ?
O7 N3 Er 59.7(2) . . ?
O8 N3 Er 56.9(2) . . ?
O12 N4 O11 122.4(4) . . ?
O12 N4 O10 122.2(4) . . ?
O11 N4 O10 115.3(4) . . ?
O12 N4 Er 172.9(3) . . ?
O11 N4 Er 58.1(2) . . ?
O10 N4 Er 57.6(2) . . ?
O4 C1 C2 120.7(4) . . ?
O4 C1 C6 122.1(4) . . ?
C2 C1 C6 117.1(4) . . ?
C3 C2 O5 125.1(4) . . ?
C3 C2 C1 121.6(4) . . ?
O5 C2 C1 113.3(3) . . ?
C2 C3 C4 121.1(4) . . ?
C2 C3 H3 119.4 . . ?
C4 C3 H3 119.4 . . ?
C5 C4 C3 118.1(4) . . ?
C5 C4 C7 123.4(4) . . ?
C3 C4 C7 118.4(4) . . ?
C4 C5 C6 122.4(4) . . ?
C4 C5 H5 118.8 . . ?
C6 C5 H5 118.8 . . ?
C9 C6 C5 118.7(4) . . ?
C9 C6 C1 121.6(4) . . ?
C5 C6 C1 119.6(4) . . ?
C4 C7 H7A 109.5 . . ?
C4 C7 H7B 109.5 . . ?
H7A C7 H7B 109.5 . . ?
C4 C7 H7C 109.5 . . ?
H7A C7 H7C 109.5 . . ?
H7B C7 H7C 109.5 . . ?
O5 C8 H8A 109.5 . . ?
O5 C8 H8B 109.5 . . ?
H8A C8 H8B 109.5 . . ?
O5 C8 H8C 109.5 . . ?
H8A C8 H8C 109.5 . . ?
H8B C8 H8C 109.5 . . ?
N1 C9 C6 123.0(4) . . ?
N1 C9 H9 118.5 . . ?
C6 C9 H9 118.5 . . ?
C15 C10 C11 121.3(4) . . ?
C15 C10 N1 122.6(4) . . ?
C11 C10 N1 116.1(4) . . ?
O6 C11 C12 124.1(4) . . ?
O6 C11 C10 117.2(4) . . ?
C12 C11 C10 118.7(4) . . ?
C13 C12 C11 120.0(4) . . ?
C13 C12 H12 120.0 . . ?
C11 C12 H12 120.0 . . ?
C12 C13 C14 121.0(4) . . ?
C12 C13 H13 119.5 . . ?
C14 C13 H13 119.5 . . ?
C13 C14 C15 119.9(5) . . ?
C13 C14 H14 120.1 . . ?
C15 C14 H14 120.1 . . ?
C14 C15 C10 119.1(4) . . ?
C14 C15 H15 120.4 . . ?
C10 C15 H15 120.4 . . ?
O1 C16 C17 120.5(4) . . ?
O1 C16 C21 122.8(4) . . ?
C17 C16 C21 116.6(4) . . ?
C18 C17 O2 125.5(4) . . ?
C18 C17 C16 121.7(4) . . ?
O2 C17 C16 112.9(4) . . ?
C17 C18 C19 121.5(4) . . ?
C17 C18 H18 119.2 . . ?
C19 C18 H18 119.2 . . ?
C20 C19 C18 118.1(4) . . ?
C20 C19 C22 122.1(4) . . ?
C18 C19 C22 119.8(4) . . ?
C19 C20 C21 121.6(4) . . ?
C19 C20 H20 119.2 . . ?
C21 C20 H20 119.2 . . ?
C20 C21 C16 120.4(4) . . ?
C20 C21 C24 118.5(4) . . ?
C16 C21 C24 121.1(4) . . ?
C19 C22 H22A 109.5 . . ?
C19 C22 H22B 109.5 . . ?
H22A C22 H22B 109.5 . . ?
C19 C22 H22C 109.5 . . ?
H22A C22 H22C 109.5 . . ?
H22B C22 H22C 109.5 . . ?
O2 C23 H23A 109.5 . . ?
O2 C23 H23B 109.5 . . ?
H23A C23 H23B 109.5 . . ?
O2 C23 H23C 109.5 . . ?
H23A C23 H23C 109.5 . . ?
H23B C23 H23C 109.5 . . ?
N2 C24 C21 124.4(4) . . ?
N2 C24 H24 117.8 . . ?
C21 C24 H24 117.8 . . ?
C30 C25 C26 120.5(4) . . ?
C30 C25 N2 123.4(4) . . ?
C26 C25 N2 116.0(4) . . ?
O3 C26 C27 124.5(4) . . ?
O3 C26 C25 117.1(4) . . ?
C27 C26 C25 118.4(4) . . ?
C28 C27 C26 120.0(4) . . ?
C28 C27 H27 120.0 . . ?
C26 C27 H27 120.0 . . ?
C27 C28 C29 121.3(4) . . ?
C27 C28 H28 119.3 . . ?
C29 C28 H28 119.3 . . ?
C30 C29 C28 119.1(4) . . ?
C30 C29 H29 120.4 . . ?
C28 C29 H29 120.4 . . ?
C29 C30 C25 120.6(4) . . ?
C29 C30 H30 119.7 . . ?
C25 C30 H30 119.7 . . ?
O101 N100 O102 122.8(4) . . ?
O101 N100 O103 120.1(4) . . ?
O102 N100 O103 117.1(4) . . ?

loop_
_geom_bond_atom_site_label_1
_geom_bond_atom_site_label_2
_geom_bond_distance
_geom_bond_site_symmetry_2
_geom_bond_publ_flag
Er O4 2.257(3) . ?
Er O1 2.276(3) . ?
Er O13 2.356(4) . ?
Er O10 2.384(3) . ?
Er O11 2.395(3) . ?
Er O8 2.412(3) . ?
Er O7 2.477(3) . ?
Er O2 2.485(3) . ?
Er O5 2.521(3) . ?
Er N4 2.811(4) . ?
Er N3 2.860(4) . ?
O4 C1 1.322(4) . ?
O5 C2 1.390(5) . ?
O5 C8 1.445(5) . ?
O6 C11 1.361(5) . ?
O6 H6A 0.82(6) . ?
O1 C16 1.308(5) . ?
O2 C17 1.390(5) . ?
O2 C23 1.439(5) . ?
O3 C26 1.353(5) . ?
O3 H3A 0.80(4) . ?
O7 N3 1.259(5) . ?
O8 N3 1.290(4) . ?
O9 N3 1.224(5) . ?
O10 N4 1.284(5) . ?
O11 N4 1.278(5) . ?
O12 N4 1.214(4) . ?
O13 H13A 0.85(6) . ?
O13 H13B 0.73(6) . ?
N1 C9 1.304(5) . ?
N1 C10 1.421(5) . ?
N1 H1 0.94(5) . ?
N2 C24 1.304(5) . ?
N2 C25 1.419(5) . ?
N2 H2 0.84(5) . ?
C1 C2 1.412(6) . ?
C1 C6 1.418(6) . ?
C2 C3 1.371(6) . ?
C3 C4 1.417(6) . ?
C3 H3 0.9500 . ?
C4 C5 1.352(6) . ?
C4 C7 1.518(5) . ?
C5 C6 1.416(5) . ?
C5 H5 0.9500 . ?
C6 C9 1.414(6) . ?
C7 H7A 0.9800 . ?
C7 H7B 0.9800 . ?
C7 H7C 0.9800 . ?
C8 H8A 0.9800 . ?
C8 H8B 0.9800 . ?
C8 H8C 0.9800 . ?
C9 H9 0.9500 . ?
C10 C15 1.386(6) . ?
C10 C11 1.396(6) . ?
C11 C12 1.388(6) . ?
C12 C13 1.381(6) . ?
C12 H12 0.9500 . ?
C13 C14 1.382(6) . ?
C13 H13 0.9500 . ?
C14 C15 1.386(6) . ?
C14 H14 0.9500 . ?
C15 H15 0.9500 . ?
C16 C17 1.416(5) . ?
C16 C21 1.419(6) . ?
C17 C18 1.366(6) . ?
C18 C19 1.417(6) . ?
C18 H18 0.9500 . ?
C19 C20 1.362(6) . ?
C19 C22 1.501(6) . ?
C20 C21 1.417(6) . ?
C20 H20 0.9500 . ?
C21 C24 1.421(5) . ?
C22 H22A 0.9800 . ?
C22 H22B 0.9800 . ?
C22 H22C 0.9800 . ?
C23 H23A 0.9800 . ?
C23 H23B 0.9800 . ?
C23 H23C 0.9800 . ?
C24 H24 0.9500 . ?
C25 C30 1.384(6) . ?
C25 C26 1.409(6) . ?
C26 C27 1.402(6) . ?
C27 C28 1.377(6) . ?
C27 H27 0.9500 . ?
C28 C29 1.390(6) . ?
C28 H28 0.9500 . ?
C29 C30 1.381(6) . ?
C29 H29 0.9500 . ?
C30 H30 0.9500 . ?
N100 O101 1.224(4) . ?
N100 O102 1.251(5) . ?
N100 O103 1.285(5) . ?

loop_
_geom_hbond_atom_site_label_D
_geom_hbond_atom_site_label_H
_geom_hbond_atom_site_label_A
_geom_hbond_distance_DH
_geom_hbond_distance_HA
_geom_hbond_distance_DA
_geom_hbond_angle_DHA
_geom_hbond_site_symmetry_A
_geom_hbond_publ_flag
O6 H6A N100 0.82(6) 2.63(6) 3.366(5) 150(6) . yes
O6 H6A O102 0.82(6) 2.63(6) 3.155(4) 124(5) . yes
O6 H6A O103 0.82(6) 1.89(6) 2.700(4) 174(7) . yes
O13 H13A O6 0.85(6) 2.22(6) 3.019(5) 157(6) . yes
O13 H13B O102 0.73(6) 2.05(6) 2.780(5) 170(8) 2_676 yes
N1 H1 O4 0.94(5) 1.84(5) 2.629(5) 139(4) . yes
C8 H8B O11 0.98 2.50 3.006(5) 111.9 . yes
C9 H9 O10 0.95 2.54 3.416(6) 153.3 2_666 yes
C12 H12 O101 0.95 2.60 3.325(5) 133.7 2_776 yes
C15 H15 O12 0.95 2.56 3.341(6) 139.7 2_666 yes
C23 H23C O12 0.98 2.65 3.129(6) 110.1 1_655 yes
C30 H30 O9 0.95 2.49 3.397(6) 160.0 2_675 yes
C8 H8B O11 0.98 2.50 3.006(5) 111.9 . yes
C9 H9 O10 0.95 2.54 3.416(6) 153.3 2_666 yes
C12 H12 O101 0.95 2.60 3.325(5) 133.7 2_776 yes
C15 H15 O12 0.95 2.56 3.341(6) 139.7 2_666 yes
C23 H23C O12 0.98 2.65 3.129(6) 110.1 1_655 yes
C30 H30 O9 0.95 2.49 3.397(6) 160.0 2_675 yes
O6 H6A N100 0.82(6) 2.63(6) 3.366(5) 150(6) . yes
O6 H6A O102 0.82(6) 2.63(6) 3.155(4) 124(5) . yes
O6 H6A O103 0.82(6) 1.89(6) 2.700(4) 174(7) . yes
O3 H3A O103 0.80(4) 1.95(5) 2.751(4) 179(5) 1_455 yes
O13 H13A O6 0.85(6) 2.22(6) 3.019(5) 157(6) . yes
O13 H13B O102 0.73(6) 2.05(6) 2.780(5) 170(8) 2_676 yes
N1 H1 O4 0.94(5) 1.84(5) 2.629(5) 139(4) . yes
N2 H2 O1 0.84(5) 1.98(5) 2.664(5) 138(5) . yes
